data_4349959
loop_
_publ_author_name
'Wang, Jin-Hua'
'Vignesh, Kuduva R.'
'Zhao, Jia'
'Li, Zhao-Yang'
'Dunbar, Kim R.'

_publ_section_title
;
 Charge transfer and slow magnetic relaxation in a series of cyano-bridged
 FeIII4MII2 (M = FeII, CoII, NiII) molecules
;
_journal_issue 2
_journal_name_full 'Inorganic Chemistry Frontiers'
_journal_page_first 493
_journal_paper_doi 10.1039/C8QI01245H
_journal_volume 6
_journal_year 2019
_chemical_formula_moiety 'C108 H112 B4 Co2 Fe4 N48'
_chemical_formula_sum 'C108 H112 B4 Co2 Fe4 N48'
_chemical_formula_weight 2466.95
_space_group_crystal_system triclinic
_space_group_IT_number 2
_space_group_name_Hall '-P 1'
_space_group_name_H-M_alt 'P -1'
_atom_sites_solution_hydrogens geom
_audit_creation_date 2018-04-06
_audit_creation_method
;
Olex2 1.2
(compiled 2017.03.28 svn.r3405 for OlexSys, GUI svn.r5337)
;
_audit_update_record
;
2018-05-01 deposited with the CCDC.
2018-12-21 downloaded from the CCDC.
;
_cell_angle_alpha 87.5760(10)
_cell_angle_beta 72.944(2)
_cell_angle_gamma 77.779(2)
_cell_formula_units_Z 1
_cell_length_a 12.2908(2)
_cell_length_b 15.6215(2)
_cell_length_c 15.9090(3)
_cell_measurement_reflns_used 13710
_cell_measurement_temperature 120.00(10)
_cell_measurement_theta_max 73.0290
_cell_measurement_theta_min 4.0300
_cell_volume 2853.38(9)
_computing_cell_refinement 'CrysAlisPro 1.171.39.28b (Rigaku OD, 2015)'
_computing_data_collection 'CrysAlisPro 1.171.39.28b (Rigaku OD, 2015)'
_computing_data_reduction 'CrysAlisPro 1.171.39.28b (Rigaku OD, 2015)'
_computing_molecular_graphics 'Olex2 (Dolomanov et al., 2009)'
_computing_publication_material 'Olex2 (Dolomanov et al., 2009)'
_computing_structure_refinement 'ShelXL (Sheldrick, 2015)'
_computing_structure_solution 'SHELXT 2014/5 (Sheldrick, 2014)'
_diffrn_ambient_environment N~2~
_diffrn_ambient_temperature 120.00(10)
_diffrn_detector 'CCD plate'
_diffrn_measured_fraction_theta_full 0.995
_diffrn_measured_fraction_theta_max 0.966
_diffrn_measurement_details
;
List of Runs (angles in degrees, time in seconds):

  # Type    Start    End  Width  t~exp~   \w     \q     \k     \f   Frames
#--------------------------------------------------------------------------
  1  \w    -22.00  24.00   0.50    0.50    --    0.00 -57.00  90.00   92
  2  \w    -35.00  15.00   0.50    0.50    --    0.00  77.00 150.00  100
  3  \w    -21.00  29.00   0.50    0.50    --    0.00 -57.00 -60.00  100
  4  \w     32.00  72.00   0.50    0.50    --    0.00  57.00-150.00   80
  5  \w    -89.00 -51.00   0.50    0.50    --    0.00 -57.00  90.00   76
  6  \w    -83.00 -35.00   0.50    0.50    --    0.00 -57.00 -60.00   96
  7  \w     30.00  88.00   0.50    0.50    --    0.00  77.00 150.00  116
  8  \w     97.00 187.00   0.50    4.64    --   98.20  45.00-150.00  180
  9  \w     10.00 131.00   0.50    4.64    --   98.20 -82.00 150.00  242
 10  \w     80.00 106.00   0.50    4.64    --   98.20 -82.00-120.00   52
 11  \w     70.00  96.00   0.50    4.64    --   98.20 -82.00 120.00   52
 12  \w     16.00 136.00   0.50    4.64    --   98.20 -82.00 -60.00  240
 13  \w    140.00 188.00   0.50    4.64    --   98.20  15.00  90.00   96
 14  \w     17.00  42.00   0.50    4.64    --   98.20 -61.00  30.00   50
 15  \w      9.00 130.00   0.50    4.64    --   98.20 -61.00 150.00  242
 16  \w     47.00 108.00   0.50    4.64    --   98.20 -82.00  60.00  122
 17  \w     93.00 137.00   0.50    4.64    --   98.20  77.00 -30.00   88
 18  \w     14.00 130.00   0.50    4.64    --   98.20 -61.00 -60.00  232
 19  \w     67.00 103.00   0.50    4.64    --   98.20 -61.00  30.00   72
 20  \w     29.00 100.00   0.50    4.64    --   98.20  15.00  90.00  142
 21  \w     27.00  65.00   0.50    4.64    --   98.20 -45.00-150.00   76
 22  \w     90.00 116.00   0.50    4.64    --   98.20 -82.00   0.00   52
 23  \w     11.00  39.00   0.50    4.64    --   98.20 -82.00  60.00   56
 24  \w     16.00  41.00   0.50    4.64    --   98.20 -82.00-120.00   50
 25  \w     73.00  98.00   0.50    4.64    --   98.20 -82.00-180.00   50
 26  \w     13.00 159.00   0.50    4.64    --   98.20 -15.00  30.00  292
;
_diffrn_measurement_device 'four-circle diffractometer'
_diffrn_measurement_device_type 'XtaLAB AFC12 (RINC): Kappa single'
_diffrn_measurement_method '\w scans'
_diffrn_orient_matrix_type 'CrysAlisPro convention (1999,Acta A55,543-557)'
_diffrn_orient_matrix_UB_11 -0.0645282000
_diffrn_orient_matrix_UB_12 -0.0180542000
_diffrn_orient_matrix_UB_13 -0.0648765000
_diffrn_orient_matrix_UB_21 0.1174376000
_diffrn_orient_matrix_UB_22 -0.0371429000
_diffrn_orient_matrix_UB_23 -0.0680190000
_diffrn_orient_matrix_UB_31 -0.0040628000
_diffrn_orient_matrix_UB_32 -0.0920910000
_diffrn_orient_matrix_UB_33 0.0378005000
_diffrn_radiation_monochromator graphite
_diffrn_radiation_probe x-ray
_diffrn_radiation_type CuK\a
_diffrn_radiation_wavelength 1.54184
_diffrn_reflns_av_R_equivalents 0.0375
_diffrn_reflns_av_unetI/netI 0.0474
_diffrn_reflns_Laue_measured_fraction_full 0.995
_diffrn_reflns_Laue_measured_fraction_max 0.966
_diffrn_reflns_limit_h_max 15
_diffrn_reflns_limit_h_min -14
_diffrn_reflns_limit_k_max 15
_diffrn_reflns_limit_k_min -19
_diffrn_reflns_limit_l_max 19
_diffrn_reflns_limit_l_min -19
_diffrn_reflns_number 29239
_diffrn_reflns_point_group_measured_fraction_full 0.995
_diffrn_reflns_point_group_measured_fraction_max 0.966
_diffrn_reflns_theta_full 67.684
_diffrn_reflns_theta_max 73.428
_diffrn_reflns_theta_min 4.060
_diffrn_source 'fine-focus sealed X-ray tube'
_diffrn_source_type 'Enhance (Cu) X-ray Source'
_exptl_absorpt_coefficient_mu 6.766
_exptl_absorpt_correction_T_max 1.00000
_exptl_absorpt_correction_T_min 0.62830
_exptl_absorpt_correction_type multi-scan
_exptl_absorpt_process_details
;
CrysAlisPro 1.171.39.28b (Rigaku Oxford Diffraction, 2015)
Empirical absorption correction using spherical harmonics,
 implemented in SCALE3 ABSPACK scaling algorithm.
;
_exptl_crystal_colour red
_exptl_crystal_density_diffrn 1.436
_exptl_crystal_description block
_exptl_crystal_F_000 1274
_refine_diff_density_max 0.992
_refine_diff_density_min -0.710
_refine_diff_density_rms 0.071
_refine_ls_extinction_method none
_refine_ls_goodness_of_fit_ref 1.078
_refine_ls_hydrogen_treatment constr
_refine_ls_matrix_type full
_refine_ls_number_parameters 760
_refine_ls_number_reflns 11088
_refine_ls_number_restraints 0
_refine_ls_restrained_S_all 1.078
_refine_ls_R_factor_all 0.0589
_refine_ls_R_factor_gt 0.0515
_refine_ls_shift/su_max 0.001
_refine_ls_shift/su_mean 0.000
_refine_ls_structure_factor_coef Fsqd
_refine_ls_weighting_details 'w=1/[\s^2^(Fo^2^)+(0.0695P)^2^+2.4231P] where P=(Fo^2^+2Fc^2^)/3'
_refine_ls_weighting_scheme calc
_refine_ls_wR_factor_gt 0.1336
_refine_ls_wR_factor_ref 0.1382
_reflns_Friedel_coverage 0.000
_reflns_number_gt 9612
_reflns_number_total 11088
_reflns_threshold_expression 'I > 2\s(I)'
_cod_data_source_file c8qi01245h2.cif
_cod_data_source_block 171209-2_sq
_cod_database_code 4349959
_shelx_shelxl_version_number 2016/6
_shelx_space_group_comment
;
The symmetry employed for this shelxl refinement is uniquely defined
by the following loop, which should always be used as a source of
symmetry information in preference to the above space-group names.
They are only intended as comments.
;
_reflns_odcompleteness_completeness 99.53
_reflns_odcompleteness_iscentric 1
_reflns_odcompleteness_theta 66.97
_olex2_refinement_description
;
1. Fixed Uiso
 At 1.2 times of:
  All B(H) groups, All C(H) groups
 At 1.5 times of:
  All C(H,H,H) groups
2.a Ternary CH refined with riding coordinates:
 B1(H1), B2(H2)
2.b Aromatic/amide H refined with riding coordinates:
 C3(H3), C8(H8), C13(H13), C21(H21), C26(H26), C31(H31), C37(H37), C38(H38),
 C39(H39), C40(H40), C46(H46), C47(H47), C48(H48), C49(H49), C51(H51), C52(H52),
  C53(H53), C54(H54)
2.c Idealised Me refined as rotating group:
 C1(H1A,H1B,H1C), C5(H5A,H5B,H5C), C6(H6A,H6B,H6C), C10(H10A,H10B,H10C),
 C11(H11A,H11B,H11C), C15(H15A,H15B,H15C), C19(H19A,H19B,H19C), C23(H23A,H23B,
 H23C), C24(H24A,H24B,H24C), C28(H28A,H28B,H28C), C29(H29A,H29B,H29C), C33(H33A,
 H33B,H33C)
;
_olex2_submission_special_instructions 'No special instructions were received'
_oxdiff_exptl_absorpt_empirical_details
;
Empirical correction (ABSPACK) includes:
- Absorption correction using spherical harmonics
- Frame scaling
;
_oxdiff_exptl_absorpt_empirical_full_max 1.625
_oxdiff_exptl_absorpt_empirical_full_min 0.768

loop_
_space_group_symop_operation_xyz
'x, y, z'
'-x, -y, -z'

loop_
_atom_site_label
_atom_site_type_symbol
_atom_site_fract_x
_atom_site_fract_y
_atom_site_fract_z
_atom_site_U_iso_or_equiv
_atom_site_adp_type
_atom_site_occupancy
_atom_site_site_symmetry_order
_atom_site_calc_flag
_atom_site_refinement_flags_posn
Co1 Co 0.33969(4) 0.58629(3) 0.34754(3) 0.02671(12) Uani 1 1 d .
Fe1 Fe 0.28465(4) 0.81687(3) 0.13368(3) 0.02581(12) Uani 1 1 d .
Fe2 Fe 0.53690(4) 0.71747(3) 0.52869(3) 0.02467(12) Uani 1 1 d .
N1 N 0.3147(3) 0.7624(2) 0.68480(19) 0.0492(8) Uani 1 1 d .
N2 N 0.6143(2) 0.54208(16) 0.60993(16) 0.0299(5) Uani 1 1 d .
N3 N 0.3996(2) 0.63024(16) 0.43935(17) 0.0307(5) Uani 1 1 d .
N4 N 0.6304(2) 0.77392(16) 0.58367(15) 0.0270(5) Uani 1 1 d .
N5 N 0.7078(2) 0.81917(15) 0.52969(16) 0.0263(5) Uani 1 1 d .
N6 N 0.6783(2) 0.68107(15) 0.42528(15) 0.0268(5) Uani 1 1 d .
N7 N 0.7320(2) 0.74677(16) 0.38440(15) 0.0268(5) Uani 1 1 d .
N8 N 0.5765(2) 0.87670(15) 0.43626(16) 0.0278(5) Uani 1 1 d .
N9 N 0.4909(2) 0.82943(16) 0.47101(16) 0.0282(5) Uani 1 1 d .
N10 N 0.5118(2) 0.69244(18) 0.03312(18) 0.0368(6) Uani 1 1 d .
N11 N 0.1553(3) 0.66925(18) 0.12512(18) 0.0376(6) Uani 1 1 d .
N12 N 0.3212(2) 0.71123(16) 0.29218(16) 0.0309(5) Uani 1 1 d .
N13 N 0.1419(2) 0.89793(16) 0.20695(16) 0.0295(5) Uani 1 1 d .
N14 N 0.1243(2) 0.98467(16) 0.18427(16) 0.0309(5) Uani 1 1 d .
N15 N 0.2540(2) 0.86982(16) 0.02191(16) 0.0302(5) Uani 1 1 d .
N16 N 0.2096(2) 0.95744(17) 0.02344(17) 0.0321(6) Uani 1 1 d .
N17 N 0.3731(2) 0.90848(16) 0.13962(16) 0.0298(5) Uani 1 1 d .
N18 N 0.3317(2) 0.99064(16) 0.11353(16) 0.0303(5) Uani 1 1 d .
N19 N 0.4749(2) 0.54674(16) 0.22430(16) 0.0286(5) Uani 1 1 d .
N20 N 0.2580(2) 0.53537(17) 0.27056(17) 0.0312(5) Uani 1 1 d .
N21 N 0.1545(2) 0.60605(17) 0.42444(18) 0.0336(6) Uani 1 1 d .
C1 C 0.5717(3) 0.7362(2) 0.7429(2) 0.0358(7) Uani 1 1 d .
H1A H 0.500699 0.777514 0.768901 0.054 Uiso 1 1 calc GR
H1B H 0.614356 0.721630 0.785189 0.054 Uiso 1 1 calc GR
H1C H 0.553928 0.684098 0.725097 0.054 Uiso 1 1 calc GR
C2 C 0.6434(3) 0.77552(19) 0.66468(19) 0.0281(6) Uani 1 1 d .
C3 C 0.7289(3) 0.8224(2) 0.66228(19) 0.0297(6) Uani 1 1 d .
H3 H 0.754948 0.833498 0.709235 0.036 Uiso 1 1 calc R
C4 C 0.7676(3) 0.84901(19) 0.57705(19) 0.0285(6) Uani 1 1 d .
C5 C 0.8584(3) 0.9013(2) 0.5406(2) 0.0344(7) Uani 1 1 d .
H5A H 0.930242 0.862951 0.510280 0.052 Uiso 1 1 calc GR
H5B H 0.869525 0.931642 0.587659 0.052 Uiso 1 1 calc GR
H5C H 0.834072 0.943099 0.500239 0.052 Uiso 1 1 calc GR
C6 C 0.6889(3) 0.5227(2) 0.3903(2) 0.0331(7) Uani 1 1 d .
H6A H 0.715905 0.499467 0.439157 0.050 Uiso 1 1 calc GR
H6B H 0.726296 0.484034 0.340127 0.050 Uiso 1 1 calc GR
H6C H 0.606197 0.527892 0.405307 0.050 Uiso 1 1 calc GR
C7 C 0.7176(3) 0.61122(19) 0.36905(19) 0.0282(6) Uani 1 1 d .
C8 C 0.7937(3) 0.6329(2) 0.29184(19) 0.0314(6) Uani 1 1 d .
H8 H 0.833049 0.596766 0.242678 0.038 Uiso 1 1 calc R
C9 C 0.7995(3) 0.7193(2) 0.30255(18) 0.0294(6) Uani 1 1 d .
C10 C 0.8591(3) 0.7772(2) 0.2360(2) 0.0349(7) Uani 1 1 d .
H10A H 0.817336 0.792655 0.193295 0.052 Uiso 1 1 calc GR
H10B H 0.937096 0.746836 0.207107 0.052 Uiso 1 1 calc GR
H10C H 0.861416 0.829366 0.264630 0.052 Uiso 1 1 calc GR
C11 C 0.2804(3) 0.8448(2) 0.4792(2) 0.0356(7) Uani 1 1 d .
H11A H 0.285626 0.793803 0.445428 0.053 Uiso 1 1 calc GR
H11B H 0.220785 0.891315 0.469359 0.053 Uiso 1 1 calc GR
H11C H 0.261448 0.831214 0.540554 0.053 Uiso 1 1 calc GR
C12 C 0.3940(3) 0.87277(19) 0.45177(19) 0.0288(6) Uani 1 1 d .
C13 C 0.4183(3) 0.9465(2) 0.40455(19) 0.0324(6) Uani 1 1 d .
H13 H 0.366688 0.987597 0.383239 0.039 Uiso 1 1 calc R
C14 C 0.5329(3) 0.94762(19) 0.39504(19) 0.0312(6) Uani 1 1 d .
C15 C 0.6041(3) 1.0117(2) 0.3493(2) 0.0371(7) Uani 1 1 d .
H15A H 0.635294 1.034964 0.390011 0.056 Uiso 1 1 calc GR
H15B H 0.556068 1.058588 0.327517 0.056 Uiso 1 1 calc GR
H15C H 0.666808 0.982710 0.301146 0.056 Uiso 1 1 calc GR
C16 C 0.5821(3) 0.6084(2) 0.58183(19) 0.0280(6) Uani 1 1 d .
C17 C 0.3987(3) 0.7457(2) 0.6278(2) 0.0340(7) Uani 1 1 d .
C18 C 0.4494(3) 0.66198(19) 0.47606(19) 0.0292(6) Uani 1 1 d .
C19 C 0.5465(3) 0.8330(2) 0.1861(2) 0.0403(8) Uani 1 1 d .
H19A H 0.501148 0.814110 0.240906 0.061 Uiso 1 1 calc GR
H19B H 0.613804 0.849411 0.194294 0.061 Uiso 1 1 calc GR
H19C H 0.570810 0.786128 0.143225 0.061 Uiso 1 1 calc GR
C20 C 0.4749(3) 0.9098(2) 0.1549(2) 0.0323(6) Uani 1 1 d .
C21 C 0.4988(3) 0.9928(2) 0.1369(2) 0.0370(7) Uani 1 1 d .
H21 H 0.563751 1.011525 0.141623 0.044 Uiso 1 1 calc R
C22 C 0.4080(3) 1.0420(2) 0.1108(2) 0.0345(7) Uani 1 1 d .
C23 C 0.3906(4) 1.1342(2) 0.0807(2) 0.0426(8) Uani 1 1 d .
H23A H 0.382457 1.135472 0.022448 0.064 Uiso 1 1 calc GR
H23B H 0.456549 1.158130 0.080307 0.064 Uiso 1 1 calc GR
H23C H 0.321581 1.168445 0.120015 0.064 Uiso 1 1 calc GR
C24 C 0.2957(3) 0.7439(2) -0.0832(2) 0.0382(7) Uani 1 1 d .
H24A H 0.373862 0.724051 -0.080015 0.057 Uiso 1 1 calc GR
H24B H 0.294299 0.737434 -0.142582 0.057 Uiso 1 1 calc GR
H24C H 0.245970 0.709608 -0.045128 0.057 Uiso 1 1 calc GR
C25 C 0.2542(3) 0.8373(2) -0.05523(19) 0.0326(7) Uani 1 1 d .
C26 C 0.2081(3) 0.9061(2) -0.1027(2) 0.0381(7) Uani 1 1 d .
H26 H 0.198811 0.902108 -0.158292 0.046 Uiso 1 1 calc R
C27 C 0.1794(3) 0.9803(2) -0.0510(2) 0.0365(7) Uani 1 1 d .
C28 C 0.1225(4) 1.0717(3) -0.0660(3) 0.0519(10) Uani 1 1 d .
H28A H 0.052578 1.090121 -0.018669 0.078 Uiso 1 1 calc GR
H28B H 0.103532 1.073497 -0.120541 0.078 Uiso 1 1 calc GR
H28C H 0.174652 1.110196 -0.068427 0.078 Uiso 1 1 calc GR
C29 C -0.0096(3) 1.1277(2) 0.2392(3) 0.0431(8) Uani 1 1 d .
H29A H 0.043182 1.157276 0.254476 0.065 Uiso 1 1 calc GR
H29B H -0.085922 1.145446 0.279639 0.065 Uiso 1 1 calc GR
H29C H -0.012176 1.142446 0.180581 0.065 Uiso 1 1 calc GR
C30 C 0.0311(3) 1.0312(2) 0.2440(2) 0.0329(6) Uani 1 1 d .
C31 C -0.0127(3) 0.9734(2) 0.3067(2) 0.0365(7) Uani 1 1 d .
H31 H -0.077505 0.986842 0.355716 0.044 Uiso 1 1 calc R
C32 C 0.0591(3) 0.8911(2) 0.28218(19) 0.0302(6) Uani 1 1 d .
C33 C 0.0518(3) 0.8074(2) 0.3307(2) 0.0343(7) Uani 1 1 d .
H33A H 0.075371 0.759272 0.289248 0.051 Uiso 1 1 calc GR
H33B H -0.026814 0.809754 0.366172 0.051 Uiso 1 1 calc GR
H33C H 0.102266 0.799543 0.367663 0.051 Uiso 1 1 calc GR
C34 C 0.2017(3) 0.7257(2) 0.12755(19) 0.0319(6) Uani 1 1 d .
C35 C 0.4259(3) 0.7387(2) 0.06943(19) 0.0306(6) Uani 1 1 d .
C36 C 0.3108(3) 0.75571(19) 0.2343(2) 0.0294(6) Uani 1 1 d .
C37 C 0.5832(3) 0.5581(2) 0.2027(2) 0.0325(6) Uani 1 1 d .
H37 H 0.603884 0.590991 0.240639 0.039 Uiso 1 1 calc R
C38 C 0.6674(3) 0.5235(2) 0.1262(2) 0.0376(7) Uani 1 1 d .
H38 H 0.742661 0.533208 0.113320 0.045 Uiso 1 1 calc R
C39 C 0.6375(3) 0.4743(2) 0.0693(2) 0.0390(7) Uani 1 1 d .
H39 H 0.692468 0.449781 0.017916 0.047 Uiso 1 1 calc R
C40 C 0.5241(3) 0.4623(2) 0.0904(2) 0.0353(7) Uani 1 1 d .
H40 H 0.501598 0.429351 0.053589 0.042 Uiso 1 1 calc R
C41 C 0.4451(3) 0.50018(19) 0.1671(2) 0.0311(6) Uani 1 1 d .
C42 C 0.3214(3) 0.4949(2) 0.1945(2) 0.0314(6) Uani 1 1 d .
C44 C 0.1460(3) 0.5315(2) 0.2997(2) 0.0366(7) Uani 1 1 d .
C45 C 0.0848(3) 0.5746(2) 0.3867(2) 0.0359(7) Uani 1 1 d .
C46 C -0.0330(3) 0.5816(2) 0.4263(3) 0.0452(9) Uani 1 1 d .
H46 H -0.078215 0.559147 0.398618 0.054 Uiso 1 1 calc R
C47 C -0.0824(3) 0.6229(3) 0.5082(3) 0.0518(10) Uani 1 1 d .
H47 H -0.161683 0.629363 0.536164 0.062 Uiso 1 1 calc R
C48 C -0.0121(3) 0.6543(2) 0.5476(3) 0.0483(9) Uani 1 1 d .
H48 H -0.043153 0.681775 0.602691 0.058 Uiso 1 1 calc R
C49 C 0.1058(3) 0.6445(2) 0.5038(2) 0.0394(7) Uani 1 1 d .
H49 H 0.152756 0.665463 0.530954 0.047 Uiso 1 1 calc R
B1 B 0.7024(3) 0.8354(2) 0.4337(2) 0.0276(7) Uani 1 1 d .
H1 H 0.755505 0.873137 0.403404 0.033 Uiso 1 1 calc R
B2 B 0.2085(3) 1.0131(2) 0.1012(2) 0.0324(7) Uani 1 1 d .
H2 H 0.185289 1.075757 0.091064 0.039 Uiso 1 1 calc R
N22 N 0.2769(3) 0.45237(18) 0.1461(2) 0.0412(7) Uani 1 1 d .
N23 N 0.0932(3) 0.4908(2) 0.2570(2) 0.0474(8) Uani 1 1 d .
C43 C 0.1628(3) 0.4530(2) 0.1802(3) 0.0466(9) Uani 1 1 d .
C51 C 0.1857(4) 0.3593(3) 0.0501(3) 0.0558(11) Uani 1 1 d .
H51 H 0.265610 0.355858 0.034303 0.067 Uiso 1 1 calc R
C50 C 0.1120(4) 0.4053(3) 0.1263(4) 0.0677(14) Uani 1 1 d .
N24 N -0.0039(4) 0.4081(3) 0.1587(4) 0.0970(18) Uani 1 1 d .
C52 C 0.1364(5) 0.3188(3) -0.0013(4) 0.0783(16) Uani 1 1 d .
H52 H 0.182320 0.288292 -0.052776 0.094 Uiso 1 1 calc R
C53 C 0.0178(6) 0.3251(4) 0.0261(7) 0.143(4) Uani 1 1 d .
H53 H -0.018531 0.303034 -0.009265 0.171 Uiso 1 1 calc R
C54 C -0.0490(6) 0.3656(4) 0.1093(7) 0.134(4) Uani 1 1 d .
H54 H -0.127112 0.362620 0.130282 0.161 Uiso 1 1 calc R

loop_
_atom_site_aniso_label
_atom_site_aniso_U_11
_atom_site_aniso_U_22
_atom_site_aniso_U_33
_atom_site_aniso_U_23
_atom_site_aniso_U_13
_atom_site_aniso_U_12
Co1 0.0325(3) 0.0277(2) 0.0262(2) 0.00673(18) -0.01597(19) -0.01028(19)
Fe1 0.0318(2) 0.0272(2) 0.0232(2) 0.00576(17) -0.01269(18) -0.01081(18)
Fe2 0.0319(2) 0.0243(2) 0.0229(2) 0.00524(16) -0.01386(18) -0.00953(17)
N1 0.0363(16) 0.075(2) 0.0324(15) 0.0038(14) -0.0098(13) -0.0046(15)
N2 0.0383(14) 0.0264(13) 0.0320(13) 0.0070(10) -0.0187(11) -0.0113(10)
N3 0.0387(14) 0.0293(13) 0.0325(13) 0.0084(10) -0.0201(11) -0.0126(11)
N4 0.0351(13) 0.0261(12) 0.0245(12) 0.0054(9) -0.0133(10) -0.0107(10)
N5 0.0321(13) 0.0250(12) 0.0262(12) 0.0053(9) -0.0125(10) -0.0104(10)
N6 0.0354(13) 0.0251(12) 0.0247(11) 0.0048(9) -0.0133(10) -0.0110(10)
N7 0.0320(13) 0.0290(12) 0.0227(11) 0.0063(9) -0.0111(10) -0.0102(10)
N8 0.0383(14) 0.0243(12) 0.0263(12) 0.0070(9) -0.0155(10) -0.0111(10)
N9 0.0325(13) 0.0274(12) 0.0292(12) 0.0059(10) -0.0137(10) -0.0100(10)
N10 0.0386(16) 0.0363(15) 0.0375(14) -0.0014(12) -0.0130(12) -0.0091(12)
N11 0.0456(16) 0.0378(15) 0.0377(14) 0.0032(11) -0.0162(12) -0.0213(13)
N12 0.0397(14) 0.0286(13) 0.0293(13) 0.0067(10) -0.0161(11) -0.0101(11)
N13 0.0383(14) 0.0282(13) 0.0283(12) 0.0081(10) -0.0164(11) -0.0127(10)
N14 0.0367(14) 0.0280(13) 0.0303(13) 0.0062(10) -0.0131(11) -0.0086(10)
N15 0.0386(14) 0.0304(13) 0.0261(12) 0.0071(10) -0.0140(11) -0.0121(11)
N16 0.0412(15) 0.0321(13) 0.0288(13) 0.0127(10) -0.0167(11) -0.0131(11)
N17 0.0363(14) 0.0306(13) 0.0269(12) 0.0045(10) -0.0132(11) -0.0114(11)
N18 0.0398(14) 0.0280(13) 0.0269(12) 0.0047(10) -0.0106(11) -0.0151(11)
N19 0.0349(13) 0.0280(12) 0.0294(12) 0.0055(10) -0.0173(11) -0.0105(10)
N20 0.0340(14) 0.0325(13) 0.0342(13) 0.0106(10) -0.0194(11) -0.0109(11)
N21 0.0327(14) 0.0310(13) 0.0374(14) 0.0108(11) -0.0117(11) -0.0074(11)
C1 0.0479(19) 0.0398(18) 0.0270(15) 0.0064(13) -0.0158(14) -0.0192(15)
C2 0.0344(16) 0.0280(14) 0.0271(14) 0.0032(11) -0.0160(12) -0.0080(12)
C3 0.0349(16) 0.0324(15) 0.0286(14) 0.0017(12) -0.0169(12) -0.0107(12)
C4 0.0331(15) 0.0284(15) 0.0287(14) 0.0003(11) -0.0135(12) -0.0097(12)
C5 0.0393(17) 0.0372(17) 0.0327(16) 0.0022(13) -0.0134(13) -0.0169(14)
C6 0.0462(18) 0.0267(15) 0.0312(15) 0.0028(12) -0.0177(14) -0.0090(13)
C7 0.0351(16) 0.0272(14) 0.0278(14) 0.0032(11) -0.0169(12) -0.0076(12)
C8 0.0372(16) 0.0340(16) 0.0253(14) -0.0005(12) -0.0124(13) -0.0073(13)
C9 0.0315(15) 0.0379(16) 0.0223(13) 0.0044(12) -0.0122(12) -0.0092(12)
C10 0.0394(17) 0.0425(18) 0.0283(15) 0.0085(13) -0.0143(13) -0.0157(14)
C11 0.0355(17) 0.0342(17) 0.0403(17) 0.0051(13) -0.0176(14) -0.0060(13)
C12 0.0343(16) 0.0264(14) 0.0299(14) 0.0024(11) -0.0173(12) -0.0042(12)
C13 0.0426(18) 0.0296(15) 0.0286(15) 0.0028(12) -0.0188(13) -0.0038(13)
C14 0.0460(18) 0.0247(14) 0.0262(14) 0.0049(11) -0.0158(13) -0.0079(13)
C15 0.053(2) 0.0275(16) 0.0365(17) 0.0101(13) -0.0201(15) -0.0132(14)
C16 0.0305(15) 0.0333(16) 0.0259(14) 0.0024(12) -0.0126(12) -0.0130(12)
C17 0.0393(18) 0.0362(17) 0.0330(16) 0.0071(13) -0.0200(15) -0.0094(13)
C18 0.0347(16) 0.0267(14) 0.0276(14) 0.0099(11) -0.0126(12) -0.0059(12)
C19 0.0392(18) 0.047(2) 0.0431(18) -0.0012(15) -0.0218(15) -0.0122(15)
C20 0.0324(16) 0.0412(17) 0.0278(15) -0.0028(12) -0.0097(12) -0.0154(13)
C21 0.0405(18) 0.0434(18) 0.0338(16) -0.0005(14) -0.0122(14) -0.0209(15)
C22 0.0475(19) 0.0357(17) 0.0245(14) -0.0007(12) -0.0066(13) -0.0227(14)
C23 0.063(2) 0.0377(18) 0.0320(16) 0.0021(14) -0.0104(16) -0.0257(17)
C24 0.048(2) 0.0442(19) 0.0285(15) 0.0030(13) -0.0157(14) -0.0173(15)
C25 0.0387(17) 0.0414(17) 0.0261(14) 0.0078(12) -0.0161(13) -0.0182(14)
C26 0.049(2) 0.0474(19) 0.0279(15) 0.0130(14) -0.0198(14) -0.0220(15)
C27 0.0419(18) 0.0420(18) 0.0332(16) 0.0160(13) -0.0184(14) -0.0177(14)
C28 0.074(3) 0.046(2) 0.048(2) 0.0227(17) -0.036(2) -0.0186(19)
C29 0.044(2) 0.0343(18) 0.050(2) 0.0021(15) -0.0145(16) -0.0051(15)
C30 0.0336(16) 0.0337(16) 0.0344(16) 0.0052(13) -0.0133(13) -0.0095(13)
C31 0.0360(17) 0.0387(17) 0.0340(16) 0.0042(13) -0.0091(13) -0.0085(14)
C32 0.0302(15) 0.0359(16) 0.0275(14) 0.0048(12) -0.0112(12) -0.0106(12)
C33 0.0365(17) 0.0393(17) 0.0294(15) 0.0094(13) -0.0113(13) -0.0124(14)
C34 0.0376(17) 0.0331(16) 0.0263(14) 0.0069(12) -0.0134(13) -0.0062(13)
C35 0.0395(17) 0.0339(16) 0.0261(14) 0.0068(12) -0.0163(13) -0.0159(14)
C36 0.0339(16) 0.0274(15) 0.0298(15) 0.0024(12) -0.0119(12) -0.0090(12)
C37 0.0388(17) 0.0337(16) 0.0318(15) 0.0056(12) -0.0172(13) -0.0135(13)
C38 0.0370(17) 0.0396(18) 0.0407(18) 0.0058(14) -0.0161(14) -0.0120(14)
C39 0.0437(19) 0.0372(18) 0.0349(17) 0.0028(13) -0.0118(14) -0.0056(14)
C40 0.0454(19) 0.0318(16) 0.0343(16) 0.0033(13) -0.0209(14) -0.0071(13)
C41 0.0441(18) 0.0256(14) 0.0302(15) 0.0041(11) -0.0208(13) -0.0084(13)
C42 0.0403(17) 0.0274(15) 0.0353(16) 0.0042(12) -0.0236(14) -0.0088(12)
C44 0.0356(17) 0.0364(17) 0.0461(19) 0.0134(14) -0.0227(15) -0.0129(13)
C45 0.0320(16) 0.0332(16) 0.0483(19) 0.0179(14) -0.0200(14) -0.0107(13)
C46 0.0340(18) 0.049(2) 0.054(2) 0.0246(17) -0.0164(16) -0.0112(15)
C47 0.0309(18) 0.047(2) 0.069(3) 0.0280(19) -0.0097(18) -0.0029(15)
C48 0.042(2) 0.040(2) 0.052(2) 0.0171(16) -0.0034(17) -0.0020(15)
C49 0.0392(18) 0.0361(17) 0.0402(18) 0.0122(14) -0.0089(15) -0.0078(14)
B1 0.0353(18) 0.0275(16) 0.0241(15) 0.0065(12) -0.0116(13) -0.0122(13)
B2 0.0410(19) 0.0272(17) 0.0316(17) 0.0079(13) -0.0140(15) -0.0091(14)
N22 0.0474(17) 0.0350(15) 0.0532(17) -0.0012(12) -0.0319(14) -0.0097(12)
N23 0.0413(17) 0.0430(17) 0.070(2) 0.0071(15) -0.0324(16) -0.0141(13)
C43 0.044(2) 0.042(2) 0.064(2) -0.0047(17) -0.0310(19) -0.0087(16)
C51 0.067(3) 0.040(2) 0.079(3) -0.0039(19) -0.047(2) -0.0134(18)
C50 0.056(3) 0.053(2) 0.115(4) -0.018(3) -0.055(3) -0.008(2)
N24 0.061(3) 0.076(3) 0.173(5) -0.037(3) -0.060(3) -0.011(2)
C52 0.083(3) 0.059(3) 0.119(4) -0.025(3) -0.069(3) -0.008(2)
C53 0.104(5) 0.099(5) 0.261(10) -0.104(6) -0.125(6) 0.022(4)
C54 0.072(4) 0.087(4) 0.274(11) -0.070(6) -0.097(6) -0.002(3)

loop_
_atom_type_symbol
_atom_type_description
_atom_type_scat_dispersion_real
_atom_type_scat_dispersion_imag
_atom_type_scat_source
C C 0.0181 0.0091 'International Tables Vol C Tables 4.2.6.8 and 6.1.1.4'
H H 0.0000 0.0000 'International Tables Vol C Tables 4.2.6.8 and 6.1.1.4'
B B 0.0090 0.0039 'International Tables Vol C Tables 4.2.6.8 and 6.1.1.4'
Co Co -2.3653 3.6143 'International Tables Vol C Tables 4.2.6.8 and 6.1.1.4'
Fe Fe -1.1336 3.1974 'International Tables Vol C Tables 4.2.6.8 and 6.1.1.4'
N N 0.0311 0.0180 'International Tables Vol C Tables 4.2.6.8 and 6.1.1.4'

loop_
_geom_angle_atom_site_label_1
_geom_angle_atom_site_label_2
_geom_angle_atom_site_label_3
_geom_angle
_geom_angle_site_symmetry_1
_geom_angle_site_symmetry_3
N2 Co1 N19 87.17(10) 2_666 .
N2 Co1 N21 95.18(10) 2_666 .
N3 Co1 N2 88.89(10) . 2_666
N3 Co1 N12 90.47(10) . .
N3 Co1 N19 113.11(10) . .
N3 Co1 N20 170.72(11) . .
N3 Co1 N21 97.96(11) . .
N12 Co1 N2 170.87(11) . 2_666
N12 Co1 N19 84.71(10) . .
N12 Co1 N21 93.92(10) . .
N19 Co1 N21 148.89(10) . .
N20 Co1 N2 87.26(10) . 2_666
N20 Co1 N12 94.66(10) . .
N20 Co1 N19 75.14(10) . .
N20 Co1 N21 74.00(11) . .
N13 Fe1 N15 90.57(10) . .
N17 Fe1 N13 87.50(10) . .
N17 Fe1 N15 90.00(10) . .
C34 Fe1 N13 93.64(12) . .
C34 Fe1 N15 90.56(11) . .
C34 Fe1 N17 178.72(12) . .
C35 Fe1 N13 176.37(11) . .
C35 Fe1 N15 92.67(11) . .
C35 Fe1 N17 90.86(12) . .
C35 Fe1 C34 87.96(13) . .
C36 Fe1 N13 92.14(12) . .
C36 Fe1 N15 173.78(12) . .
C36 Fe1 N17 95.70(11) . .
C36 Fe1 C34 83.69(12) . .
C36 Fe1 C35 84.79(13) . .
N4 Fe2 N6 89.24(10) . .
N4 Fe2 N9 90.20(10) . .
N9 Fe2 N6 90.72(10) . .
C16 Fe2 N4 90.59(11) . .
C16 Fe2 N6 88.35(11) . .
C16 Fe2 N9 178.77(11) . .
C16 Fe2 C17 89.39(13) . .
C17 Fe2 N4 93.33(12) . .
C17 Fe2 N6 176.59(12) . .
C17 Fe2 N9 91.51(12) . .
C18 Fe2 N4 179.12(12) . .
C18 Fe2 N6 90.24(12) . .
C18 Fe2 N9 90.52(11) . .
C18 Fe2 C16 88.68(12) . .
C18 Fe2 C17 87.16(13) . .
C16 N2 Co1 172.3(2) . 2_666
C18 N3 Co1 165.2(2) . .
N5 N4 Fe2 117.48(17) . .
C2 N4 Fe2 135.0(2) . .
C2 N4 N5 107.4(2) . .
N4 N5 B1 118.0(2) . .
C4 N5 N4 109.3(2) . .
C4 N5 B1 132.3(2) . .
N7 N6 Fe2 116.35(18) . .
C7 N6 Fe2 133.8(2) . .
C7 N6 N7 106.9(2) . .
N6 N7 B1 118.2(2) . .
C9 N7 N6 109.4(2) . .
C9 N7 B1 132.3(2) . .
N9 N8 B1 118.8(2) . .
C14 N8 N9 109.2(2) . .
C14 N8 B1 130.7(3) . .
N8 N9 Fe2 116.87(18) . .
C12 N9 Fe2 136.0(2) . .
C12 N9 N8 107.0(2) . .
C36 N12 Co1 150.3(2) . .
N14 N13 Fe1 117.48(19) . .
C32 N13 Fe1 135.1(2) . .
C32 N13 N14 107.0(2) . .
N13 N14 B2 118.9(3) . .
C30 N14 N13 110.0(2) . .
C30 N14 B2 131.1(3) . .
N16 N15 Fe1 117.35(18) . .
C25 N15 Fe1 134.9(2) . .
C25 N15 N16 107.2(2) . .
N15 N16 B2 118.5(2) . .
C27 N16 N15 110.1(3) . .
C27 N16 B2 131.2(3) . .
N18 N17 Fe1 116.49(19) . .
C20 N17 Fe1 135.8(2) . .
C20 N17 N18 107.3(2) . .
N17 N18 B2 119.6(2) . .
C22 N18 N17 109.4(3) . .
C22 N18 B2 130.7(3) . .
C37 N19 Co1 126.8(2) . .
C37 N19 C41 117.7(3) . .
C41 N19 Co1 115.3(2) . .
C42 N20 Co1 119.5(2) . .
C44 N20 Co1 121.8(2) . .
C44 N20 C42 118.1(3) . .
C45 N21 Co1 115.8(2) . .
C49 N21 Co1 126.5(2) . .
C49 N21 C45 117.7(3) . .
H1A C1 H1B 109.5 . .
H1A C1 H1C 109.5 . .
H1B C1 H1C 109.5 . .
C2 C1 H1A 109.5 . .
C2 C1 H1B 109.5 . .
C2 C1 H1C 109.5 . .
N4 C2 C1 123.8(3) . .
N4 C2 C3 108.7(3) . .
C3 C2 C1 127.4(3) . .
C2 C3 H3 126.6 . .
C4 C3 C2 106.8(3) . .
C4 C3 H3 126.6 . .
N5 C4 C3 107.8(3) . .
N5 C4 C5 124.4(3) . .
C3 C4 C5 127.8(3) . .
C4 C5 H5A 109.5 . .
C4 C5 H5B 109.5 . .
C4 C5 H5C 109.5 . .
H5A C5 H5B 109.5 . .
H5A C5 H5C 109.5 . .
H5B C5 H5C 109.5 . .
H6A C6 H6B 109.5 . .
H6A C6 H6C 109.5 . .
H6B C6 H6C 109.5 . .
C7 C6 H6A 109.5 . .
C7 C6 H6B 109.5 . .
C7 C6 H6C 109.5 . .
N6 C7 C6 124.7(3) . .
N6 C7 C8 109.4(3) . .
C8 C7 C6 125.8(3) . .
C7 C8 H8 126.8 . .
C9 C8 C7 106.3(3) . .
C9 C8 H8 126.8 . .
N7 C9 C8 107.8(3) . .
N7 C9 C10 123.8(3) . .
C8 C9 C10 128.1(3) . .
C9 C10 H10A 109.5 . .
C9 C10 H10B 109.5 . .
C9 C10 H10C 109.5 . .
H10A C10 H10B 109.5 . .
H10A C10 H10C 109.5 . .
H10B C10 H10C 109.5 . .
H11A C11 H11B 109.5 . .
H11A C11 H11C 109.5 . .
H11B C11 H11C 109.5 . .
C12 C11 H11A 109.5 . .
C12 C11 H11B 109.5 . .
C12 C11 H11C 109.5 . .
N9 C12 C11 124.3(3) . .
N9 C12 C13 108.9(3) . .
C13 C12 C11 126.8(3) . .
C12 C13 H13 126.3 . .
C14 C13 C12 107.3(3) . .
C14 C13 H13 126.3 . .
N8 C14 C13 107.6(3) . .
N8 C14 C15 122.6(3) . .
C13 C14 C15 129.8(3) . .
C14 C15 H15A 109.5 . .
C14 C15 H15B 109.5 . .
C14 C15 H15C 109.5 . .
H15A C15 H15B 109.5 . .
H15A C15 H15C 109.5 . .
H15B C15 H15C 109.5 . .
N2 C16 Fe2 176.4(3) . .
N1 C17 Fe2 177.8(3) . .
N3 C18 Fe2 175.9(3) . .
H19A C19 H19B 109.5 . .
H19A C19 H19C 109.5 . .
H19B C19 H19C 109.5 . .
C20 C19 H19A 109.5 . .
C20 C19 H19B 109.5 . .
C20 C19 H19C 109.5 . .
N17 C20 C19 123.8(3) . .
N17 C20 C21 108.6(3) . .
C21 C20 C19 127.5(3) . .
C20 C21 H21 126.6 . .
C22 C21 C20 106.9(3) . .
C22 C21 H21 126.6 . .
N18 C22 C21 107.8(3) . .
N18 C22 C23 122.4(3) . .
C21 C22 C23 129.8(3) . .
C22 C23 H23A 109.5 . .
C22 C23 H23B 109.5 . .
C22 C23 H23C 109.5 . .
H23A C23 H23B 109.5 . .
H23A C23 H23C 109.5 . .
H23B C23 H23C 109.5 . .
H24A C24 H24B 109.5 . .
H24A C24 H24C 109.5 . .
H24B C24 H24C 109.5 . .
C25 C24 H24A 109.5 . .
C25 C24 H24B 109.5 . .
C25 C24 H24C 109.5 . .
N15 C25 C24 124.7(3) . .
N15 C25 C26 108.7(3) . .
C26 C25 C24 126.7(3) . .
C25 C26 H26 126.8 . .
C27 C26 C25 106.4(3) . .
C27 C26 H26 126.8 . .
N16 C27 C26 107.5(3) . .
N16 C27 C28 122.4(3) . .
C26 C27 C28 130.1(3) . .
C27 C28 H28A 109.5 . .
C27 C28 H28B 109.5 . .
C27 C28 H28C 109.5 . .
H28A C28 H28B 109.5 . .
H28A C28 H28C 109.5 . .
H28B C28 H28C 109.5 . .
H29A C29 H29B 109.5 . .
H29A C29 H29C 109.5 . .
H29B C29 H29C 109.5 . .
C30 C29 H29A 109.5 . .
C30 C29 H29B 109.5 . .
C30 C29 H29C 109.5 . .
N14 C30 C29 123.2(3) . .
N14 C30 C31 107.3(3) . .
C31 C30 C29 129.5(3) . .
C30 C31 H31 126.7 . .
C30 C31 C32 106.7(3) . .
C32 C31 H31 126.7 . .
N13 C32 C31 109.0(3) . .
N13 C32 C33 123.5(3) . .
C31 C32 C33 127.5(3) . .
C32 C33 H33A 109.5 . .
C32 C33 H33B 109.5 . .
C32 C33 H33C 109.5 . .
H33A C33 H33B 109.5 . .
H33A C33 H33C 109.5 . .
H33B C33 H33C 109.5 . .
N11 C34 Fe1 177.4(3) . .
N10 C35 Fe1 177.8(3) . .
N12 C36 Fe1 172.0(3) . .
N19 C37 H37 118.4 . .
N19 C37 C38 123.3(3) . .
C38 C37 H37 118.4 . .
C37 C38 H38 120.6 . .
C39 C38 C37 118.8(3) . .
C39 C38 H38 120.6 . .
C38 C39 H39 120.6 . .
C38 C39 C40 118.8(3) . .
C40 C39 H39 120.6 . .
C39 C40 H40 120.6 . .
C41 C40 C39 118.7(3) . .
C41 C40 H40 120.6 . .
N19 C41 C40 122.7(3) . .
N19 C41 C42 113.8(3) . .
C40 C41 C42 123.5(3) . .
N20 C42 C41 115.2(3) . .
N22 C42 N20 122.8(3) . .
N22 C42 C41 122.0(3) . .
N20 C44 C45 113.9(3) . .
N23 C44 N20 124.0(3) . .
N23 C44 C45 122.1(3) . .
N21 C45 C44 114.2(3) . .
N21 C45 C46 122.9(3) . .
C46 C45 C44 122.8(3) . .
C45 C46 H46 120.7 . .
C45 C46 C47 118.6(4) . .
C47 C46 H46 120.7 . .
C46 C47 H47 120.5 . .
C48 C47 C46 118.9(3) . .
C48 C47 H47 120.5 . .
C47 C48 H48 120.4 . .
C47 C48 C49 119.2(4) . .
C49 C48 H48 120.4 . .
N21 C49 C48 122.7(4) . .
N21 C49 H49 118.7 . .
C48 C49 H49 118.7 . .
N5 B1 H1 110.9 . .
N7 B1 N5 109.4(2) . .
N7 B1 H1 110.9 . .
N8 B1 N5 108.6(2) . .
N8 B1 N7 105.9(2) . .
N8 B1 H1 110.9 . .
N14 B2 N16 107.7(3) . .
N14 B2 N18 107.4(2) . .
N14 B2 H2 111.2 . .
N16 B2 N18 108.0(3) . .
N16 B2 H2 111.2 . .
N18 B2 H2 111.2 . .
C42 N22 C43 114.9(3) . .
C44 N23 C43 114.1(3) . .
N22 C43 N23 126.1(3) . .
N22 C43 C50 115.3(4) . .
N23 C43 C50 118.6(4) . .
C50 C51 H51 120.8 . .
C52 C51 H51 120.8 . .
C52 C51 C50 118.3(4) . .
C51 C50 C43 119.0(4) . .
N24 C50 C43 115.6(5) . .
N24 C50 C51 125.3(4) . .
C54 N24 C50 115.1(6) . .
C51 C52 H52 120.9 . .
C53 C52 C51 118.2(6) . .
C53 C52 H52 120.9 . .
C52 C53 H53 120.2 . .
C52 C53 C54 119.6(5) . .
C54 C53 H53 120.2 . .
N24 C54 C53 122.9(6) . .
N24 C54 H54 118.5 . .
C53 C54 H54 118.5 . .

loop_
_geom_bond_atom_site_label_1
_geom_bond_atom_site_label_2
_geom_bond_distance
_geom_bond_site_symmetry_2
Co1 N2 2.104(2) 2_666
Co1 N3 2.019(2) .
Co1 N12 2.103(3) .
Co1 N19 2.178(3) .
Co1 N20 2.069(3) .
Co1 N21 2.208(3) .
Fe1 N13 2.006(3) .
Fe1 N15 2.031(2) .
Fe1 N17 1.992(3) .
Fe1 C34 1.939(3) .
Fe1 C35 1.928(3) .
Fe1 C36 1.902(3) .
Fe2 N4 1.987(2) .
Fe2 N6 2.009(3) .
Fe2 N9 1.993(2) .
Fe2 C16 1.918(3) .
Fe2 C17 1.932(4) .
Fe2 C18 1.896(3) .
N1 C17 1.146(4) .
N2 C16 1.149(4) .
N3 C18 1.151(4) .
N4 N5 1.376(3) .
N4 C2 1.346(4) .
N5 C4 1.351(4) .
N5 B1 1.555(4) .
N6 N7 1.375(3) .
N6 C7 1.353(4) .
N7 C9 1.353(4) .
N7 B1 1.541(4) .
N8 N9 1.382(3) .
N8 C14 1.356(4) .
N8 B1 1.535(4) .
N9 C12 1.351(4) .
N10 C35 1.151(4) .
N11 C34 1.154(4) .
N12 C36 1.151(4) .
N13 N14 1.376(3) .
N13 C32 1.342(4) .
N14 C30 1.346(4) .
N14 B2 1.536(4) .
N15 N16 1.360(4) .
N15 C25 1.347(4) .
N16 C27 1.354(4) .
N16 B2 1.536(4) .
N17 N18 1.371(4) .
N17 C20 1.347(4) .
N18 C22 1.348(4) .
N18 B2 1.549(5) .
N19 C37 1.322(4) .
N19 C41 1.361(4) .
N20 C42 1.333(4) .
N20 C44 1.331(4) .
N21 C45 1.356(4) .
N21 C49 1.335(5) .
C1 H1A 0.9600 .
C1 H1B 0.9600 .
C1 H1C 0.9600 .
C1 C2 1.492(4) .
C2 C3 1.394(4) .
C3 H3 0.9300 .
C3 C4 1.377(4) .
C4 C5 1.489(4) .
C5 H5A 0.9600 .
C5 H5B 0.9600 .
C5 H5C 0.9600 .
C6 H6A 0.9600 .
C6 H6B 0.9600 .
C6 H6C 0.9600 .
C6 C7 1.499(4) .
C7 C8 1.387(4) .
C8 H8 0.9300 .
C8 C9 1.386(4) .
C9 C10 1.491(4) .
C10 H10A 0.9600 .
C10 H10B 0.9600 .
C10 H10C 0.9600 .
C11 H11A 0.9600 .
C11 H11B 0.9600 .
C11 H11C 0.9600 .
C11 C12 1.489(4) .
C12 C13 1.386(4) .
C13 H13 0.9300 .
C13 C14 1.375(5) .
C14 C15 1.495(4) .
C15 H15A 0.9600 .
C15 H15B 0.9600 .
C15 H15C 0.9600 .
C19 H19A 0.9600 .
C19 H19B 0.9600 .
C19 H19C 0.9600 .
C19 C20 1.490(5) .
C20 C21 1.389(5) .
C21 H21 0.9300 .
C21 C22 1.374(5) .
C22 C23 1.491(5) .
C23 H23A 0.9600 .
C23 H23B 0.9600 .
C23 H23C 0.9600 .
C24 H24A 0.9600 .
C24 H24B 0.9600 .
C24 H24C 0.9600 .
C24 C25 1.481(5) .
C25 C26 1.404(5) .
C26 H26 0.9300 .
C26 C27 1.373(5) .
C27 C28 1.493(5) .
C28 H28A 0.9600 .
C28 H28B 0.9600 .
C28 H28C 0.9600 .
C29 H29A 0.9600 .
C29 H29B 0.9600 .
C29 H29C 0.9600 .
C29 C30 1.490(5) .
C30 C31 1.384(5) .
C31 H31 0.9300 .
C31 C32 1.395(5) .
C32 C33 1.495(4) .
C33 H33A 0.9600 .
C33 H33B 0.9600 .
C33 H33C 0.9600 .
C37 H37 0.9300 .
C37 C38 1.388(5) .
C38 H38 0.9300 .
C38 C39 1.385(5) .
C39 H39 0.9300 .
C39 C40 1.387(5) .
C40 H40 0.9300 .
C40 C41 1.380(5) .
C41 C42 1.473(5) .
C42 N22 1.333(4) .
C44 C45 1.479(5) .
C44 N23 1.325(4) .
C45 C46 1.382(5) .
C46 H46 0.9300 .
C46 C47 1.388(6) .
C47 H47 0.9300 .
C47 C48 1.380(6) .
C48 H48 0.9300 .
C48 C49 1.389(5) .
C49 H49 0.9300 .
B1 H1 0.9800 .
B2 H2 0.9800 .
N22 C43 1.345(5) .
N23 C43 1.345(5) .
C43 C50 1.499(5) .
C51 H51 0.9300 .
C51 C50 1.400(7) .
C51 C52 1.389(5) .
C50 N24 1.356(7) .
N24 C54 1.351(7) .
C52 H52 0.9300 .
C52 C53 1.376(9) .
C53 H53 0.9300 .
C53 C54 1.427(12) .
C54 H54 0.9300 .
